data_4518796
loop_
_publ_author_name
'Ibrahim, Hamada Mohamed'
'Behbehani, Haider'

_publ_section_title
;
 TFA-catalyzed Q-Tube Reactor-Assisted Strategy for the Synthesis of
 Pyrido[1,2-<i>b</i>][1,2,4]triazine and
 Pyrido[1',2':2,3][1,2,4]triazino[5,6-<i>b</i>]indole Derivatives.
;
_journal_issue 24
_journal_name_full 'ACS omega'
_journal_page_first 16086
_journal_page_last 16099
_journal_paper_doi 10.1021/acsomega.1c01980
_journal_volume 6
_journal_year 2021
_chemical_formula_sum 'C20 H12 N6'
_chemical_formula_weight 336.36
_chemical_name_common Hamada_GH68C_11_10_17
_space_group_crystal_system monoclinic
_space_group_IT_number 14
_space_group_name_Hall '-P 2ybc'
_space_group_name_H-M_alt 'P 1 21/c 1'
_atom_sites_solution_hydrogens geom
_atom_sites_solution_primary direct
_atom_sites_solution_secondary difmap
_cell_angle_alpha 90
_cell_angle_beta 91.551(2)
_cell_angle_gamma 90
_cell_formula_units_Z 4
_cell_length_a 7.4315(3)
_cell_length_b 15.4721(7)
_cell_length_c 13.5859(6)
_cell_measurement_reflns_used 9749
_cell_measurement_temperature 296.(2)
_cell_measurement_theta_max 66.1456
_cell_measurement_theta_min 4.3317
_cell_volume 1561.55(12)
_computing_cell_refinement 'SAINT V8.18C (Bruker AXS Inc., 2011)'
_computing_data_collection 'Bruker Instrument Service v2012.4.0.0'
_computing_data_reduction 'SAINT V8.18C (Bruker AXS Inc., 2011)'
_computing_structure_refinement 'SHELXL-97 (Sheldrick, 2008)'
_computing_structure_solution 'SHELXS-97 (Sheldrick, 2008)'
_diffrn_ambient_temperature 296.(2)
_diffrn_detector_area_resol_mean 8.3333
_diffrn_measured_fraction_theta_full 0.960
_diffrn_measured_fraction_theta_max 0.960
_diffrn_measurement_device_type 'Bruker X8 Prospector'
_diffrn_measurement_method 'omega and phi scans'
_diffrn_radiation_monochromator 'mirror optics'
_diffrn_radiation_type 'Cu K\a'
_diffrn_radiation_wavelength 1.54178
_diffrn_reflns_av_R_equivalents 0.0243
_diffrn_reflns_av_sigmaI/netI 0.0182
_diffrn_reflns_limit_h_max 8
_diffrn_reflns_limit_h_min -8
_diffrn_reflns_limit_k_max 18
_diffrn_reflns_limit_k_min -18
_diffrn_reflns_limit_l_max 16
_diffrn_reflns_limit_l_min -11
_diffrn_reflns_number 14333
_diffrn_reflns_theta_full 66.49
_diffrn_reflns_theta_max 66.49
_diffrn_reflns_theta_min 5.72
_diffrn_source_type 'Incoatec Cu-ImS'
_exptl_absorpt_coefficient_mu 0.728
_exptl_absorpt_correction_T_max 0.90
_exptl_absorpt_correction_T_min 0.73
_exptl_absorpt_correction_type multi-scan
_exptl_absorpt_process_details 'SADABS V2008/1 (Bruker AXS Inc.)'
_exptl_crystal_colour 'clear orange'
_exptl_crystal_density_diffrn 1.431
_exptl_crystal_density_method 'not measured'
_exptl_crystal_description Block
_exptl_crystal_F_000 696
_exptl_crystal_size_max 0.320
_exptl_crystal_size_mid 0.190
_exptl_crystal_size_min 0.150
_refine_diff_density_max 0.158
_refine_diff_density_min -0.198
_refine_ls_extinction_method none
_refine_ls_goodness_of_fit_ref 1.164
_refine_ls_hydrogen_treatment mixed
_refine_ls_matrix_type full
_refine_ls_number_parameters 235
_refine_ls_number_reflns 2641
_refine_ls_number_restraints 0
_refine_ls_restrained_S_all 1.164
_refine_ls_R_factor_all 0.0506
_refine_ls_R_factor_gt 0.0441
_refine_ls_shift/su_max 0.000
_refine_ls_shift/su_mean 0.000
_refine_ls_structure_factor_coef Fsqd
_refine_ls_weighting_details 'calc w=1/[\s^2^(Fo^2^)+(0.0416P)^2^+0.5934P] where P=(Fo^2^+2Fc^2^)/3'
_refine_ls_weighting_scheme calc
_refine_ls_wR_factor_gt 0.1112
_refine_ls_wR_factor_ref 0.1177
_reflns_number_gt 2311
_reflns_number_total 2641
_reflns_threshold_expression >2sigma(I)
_cod_data_source_file ao1c01980_si_006.cif
_cod_data_source_block I
_cod_depositor_comments 'Adding full bibliography for 4518794--4518800.cif.'
_cod_database_code 4518796

loop_
_space_group_symop_operation_xyz
'x, y, z'
'-x, y+1/2, -z+1/2'
'-x, -y, -z'
'x, -y-1/2, z-1/2'

loop_
_atom_site_type_symbol
_atom_site_label
_atom_site_fract_x
_atom_site_fract_y
_atom_site_fract_z
_atom_site_U_iso_or_equiv
_atom_site_adp_type
_atom_site_calc_flag
_atom_site_refinement_flags
_atom_site_occupancy
_atom_site_disorder_assembly
_atom_site_disorder_group
N N4 0.6370(2) 0.63789(11) 0.55329(12) 0.0543(4) Uani d . 1 . .
N N2 0.7851(2) 0.48844(9) 0.45868(11) 0.0468(4) Uani d . 1 . .
C C8 0.8434(2) 0.57651(11) 0.31846(13) 0.0429(4) Uani d . 1 . .
C C12 0.7760(2) 0.56518(11) 0.41564(13) 0.0434(4) Uani d . 1 . .
N N3 0.7065(2) 0.63806(10) 0.46010(11) 0.0491(4) Uani d . 1 . .
N N5 0.7184(2) 0.41726(11) 0.60917(11) 0.0542(4) Uani d . 1 . .
N N6 1.1951(3) 0.71957(13) -0.08698(14) 0.0741(6) Uani d . 1 . .
H H6A 1.2517 0.7675 -0.0941 0.089 Uiso calc R 1 . .
H H6B 1.1965 0.6811 -0.1326 0.089 Uiso calc R 1 . .
C C3 1.1022(3) 0.70438(13) -0.00255(14) 0.0551(5) Uani d . 1 . .
C C4 1.0984(3) 0.76581(13) 0.07202(15) 0.0595(5) Uani d . 1 . .
H H4 1.1566 0.8184 0.064 0.071 Uiso calc R 1 . .
C C5 1.0098(3) 0.74964(12) 0.15704(14) 0.0563(5) Uani d . 1 . .
H H5 1.0066 0.7925 0.2049 0.068 Uiso calc R 1 . .
C C6 0.9240(3) 0.67098(11) 0.17454(13) 0.0484(4) Uani d . 1 . .
C C9 0.8454(2) 0.65557(11) 0.27078(14) 0.0476(4) Uani d . 1 . .
C C13 0.6465(2) 0.56321(13) 0.59592(14) 0.0488(4) Uani d . 1 . .
C C15 0.5928(2) 0.53610(14) 0.69246(14) 0.0535(5) Uani d . 1 . .
C C16 0.5142(3) 0.57636(17) 0.77154(16) 0.0668(6) Uani d . 1 . .
H H16 0.479 0.634 0.7678 0.08 Uiso calc R 1 . .
C C17 0.4893(3) 0.5289(2) 0.85591(17) 0.0773(7) Uani d . 1 . .
H H17 0.4381 0.5547 0.9102 0.093 Uiso calc R 1 . .
C C18 0.5406(3) 0.4424(2) 0.86021(16) 0.0777(7) Uani d . 1 . .
H H18 0.5236 0.4116 0.918 0.093 Uiso calc R 1 . .
C C20 0.6422(2) 0.44808(14) 0.69643(14) 0.0540(5) Uani d . 1 . .
C C14 0.7224(2) 0.48518(12) 0.55068(13) 0.0470(4) Uani d . 1 . .
C C2 1.0090(3) 0.62690(12) 0.01123(14) 0.0575(5) Uani d . 1 . .
H H2 1.0047 0.5859 -0.0388 0.069 Uiso calc R 1 . .
C C1 0.9242(3) 0.61068(12) 0.09758(14) 0.0529(5) Uani d . 1 . .
H H1 0.8651 0.5582 0.1053 0.063 Uiso calc R 1 . .
C C10 0.7705(3) 0.72624(13) 0.32339(16) 0.0589(5) Uani d . 1 . .
H H10 0.7682 0.7807 0.2944 0.071 Uiso calc R 1 . .
C C11 0.7036(3) 0.71640(13) 0.41310(16) 0.0599(5) Uani d . 1 . .
H H11 0.6539 0.7639 0.4443 0.072 Uiso calc R 1 . .
C C7 0.9182(3) 0.49993(11) 0.27613(13) 0.0463(4) Uani d . 1 . .
N N1 0.9761(3) 0.43916(10) 0.24133(12) 0.0598(5) Uani d . 1 . .
C C19 0.6157(3) 0.40095(17) 0.78148(15) 0.0671(6) Uani d . 1 . .
H H19 0.6477 0.3429 0.7854 0.08 Uiso calc R 1 . .

loop_
_atom_site_aniso_label
_atom_site_aniso_U_11
_atom_site_aniso_U_22
_atom_site_aniso_U_33
_atom_site_aniso_U_12
_atom_site_aniso_U_13
_atom_site_aniso_U_23
N4 0.0512(9) 0.0576(10) 0.0543(9) -0.0024(7) 0.0085(7) -0.0131(8)
N2 0.0514(9) 0.0461(8) 0.0429(8) -0.0004(7) 0.0014(7) -0.0032(6)
C8 0.0438(9) 0.0398(9) 0.0450(9) -0.0003(7) 0.0003(7) -0.0042(7)
C12 0.0405(9) 0.0416(9) 0.0480(10) -0.0015(7) -0.0018(7) -0.0084(8)
N3 0.0491(9) 0.0451(8) 0.0532(9) -0.0002(7) 0.0052(7) -0.0079(7)
N5 0.0588(10) 0.0600(10) 0.0439(8) 0.0026(8) 0.0030(7) 0.0000(7)
N6 0.0963(15) 0.0653(12) 0.0616(11) -0.0056(10) 0.0186(10) 0.0053(9)
C3 0.0649(12) 0.0503(11) 0.0501(11) 0.0039(9) 0.0024(9) 0.0083(8)
C4 0.0762(14) 0.0443(11) 0.0579(12) -0.0073(9) 0.0005(10) 0.0072(9)
C5 0.0784(14) 0.0389(10) 0.0517(11) -0.0015(9) -0.0001(10) -0.0012(8)
C6 0.0556(11) 0.0401(9) 0.0496(10) 0.0026(8) 0.0001(8) 0.0022(8)
C9 0.0493(10) 0.0407(9) 0.0527(10) 0.0001(8) -0.0020(8) -0.0031(8)
C13 0.0412(9) 0.0566(11) 0.0486(10) -0.0049(8) -0.0004(8) -0.0108(9)
C15 0.0437(10) 0.0693(13) 0.0474(10) -0.0070(9) -0.0002(8) -0.0129(9)
C16 0.0564(12) 0.0848(16) 0.0596(13) -0.0071(11) 0.0074(10) -0.0213(11)
C17 0.0704(15) 0.113(2) 0.0489(12) -0.0082(14) 0.0093(11) -0.0189(13)
C18 0.0697(15) 0.119(2) 0.0449(12) -0.0019(14) 0.0020(10) 0.0028(13)
C20 0.0432(10) 0.0739(13) 0.0448(10) -0.0037(9) -0.0018(8) -0.0044(9)
C14 0.0437(10) 0.0539(11) 0.0432(9) -0.0031(8) -0.0006(8) -0.0062(8)
C2 0.0786(14) 0.0441(10) 0.0497(11) 0.0015(9) 0.0023(10) -0.0016(8)
C1 0.0655(12) 0.0402(10) 0.0528(11) -0.0022(8) -0.0001(9) 0.0005(8)
C10 0.0686(13) 0.0415(10) 0.0668(13) 0.0063(9) 0.0089(10) -0.0001(9)
C11 0.0678(13) 0.0430(11) 0.0695(13) 0.0068(9) 0.0115(11) -0.0072(9)
C7 0.0537(10) 0.0401(10) 0.0452(10) -0.0021(8) 0.0018(8) 0.0006(8)
N1 0.0815(12) 0.0423(9) 0.0562(10) 0.0060(8) 0.0115(9) -0.0003(7)
C19 0.0599(13) 0.0924(17) 0.0487(12) 0.0028(11) 0.0000(10) 0.0058(11)

loop_
_atom_type_symbol
_atom_type_description
_atom_type_scat_dispersion_real
_atom_type_scat_dispersion_imag
_atom_type_scat_source
C C 0.0181 0.0091 'International Tables Vol C Tables 4.2.6.8 and 6.1.1.4'
H H 0.0000 0.0000 'International Tables Vol C Tables 4.2.6.8 and 6.1.1.4'
N N 0.0311 0.0180 'International Tables Vol C Tables 4.2.6.8 and 6.1.1.4'

loop_
_geom_angle_atom_site_label_1
_geom_angle_atom_site_label_2
_geom_angle_atom_site_label_3
_geom_angle_site_symmetry_1
_geom_angle_site_symmetry_3
_geom_angle
_geom_angle_publ_flag
C13 N4 N3 . . 113.26(15) ?
C12 N2 C14 . . 115.38(15) ?
C9 C8 C12 . . 123.13(16) ?
C9 C8 C7 . . 122.20(16) ?
C12 C8 C7 . . 114.59(15) ?
N2 C12 N3 . . 123.52(16) ?
N2 C12 C8 . . 120.04(15) ?
N3 C12 C8 . . 116.43(16) ?
C11 N3 N4 . . 115.32(15) ?
C11 N3 C12 . . 121.21(16) ?
N4 N3 C12 . . 123.47(15) ?
C14 N5 C20 . . 104.67(16) ?
C3 N6 H6A . . 120.0 ?
C3 N6 H6B . . 120.0 ?
H6A N6 H6B . . 120.0 ?
N6 C3 C4 . . 120.80(19) ?
N6 C3 C2 . . 121.29(19) ?
C4 C3 C2 . . 117.91(19) ?
C5 C4 C3 . . 120.69(19) ?
C5 C4 H4 . . 119.7 ?
C3 C4 H4 . . 119.7 ?
C4 C5 C6 . . 122.35(18) ?
C4 C5 H5 . . 118.8 ?
C6 C5 H5 . . 118.8 ?
C5 C6 C1 . . 116.31(18) ?
C5 C6 C9 . . 119.23(17) ?
C1 C6 C9 . . 124.44(17) ?
C8 C9 C10 . . 115.68(17) ?
C8 C9 C6 . . 124.78(16) ?
C10 C9 C6 . . 119.49(17) ?
N4 C13 C15 . . 130.77(18) ?
N4 C13 C14 . . 124.19(17) ?
C15 C13 C14 . . 105.03(17) ?
C16 C15 C20 . . 121.3(2) ?
C16 C15 C13 . . 135.0(2) ?
C20 C15 C13 . . 103.71(16) ?
C15 C16 C17 . . 118.3(2) ?
C15 C16 H16 . . 120.8 ?
C17 C16 H16 . . 120.8 ?
C16 C17 C18 . . 120.3(2) ?
C16 C17 H17 . . 119.8 ?
C18 C17 H17 . . 119.8 ?
C19 C18 C17 . . 122.1(2) ?
C19 C18 H18 . . 119.0 ?
C17 C18 H18 . . 119.0 ?
C19 C20 N5 . . 126.3(2) ?
C19 C20 C15 . . 119.83(19) ?
N5 C20 C15 . . 113.83(17) ?
N5 C14 N2 . . 127.12(17) ?
N5 C14 C13 . . 112.72(16) ?
N2 C14 C13 . . 120.16(17) ?
C1 C2 C3 . . 120.82(18) ?
C1 C2 H2 . . 119.6 ?
C3 C2 H2 . . 119.6 ?
C2 C1 C6 . . 121.78(18) ?
C2 C1 H1 . . 119.1 ?
C6 C1 H1 . . 119.1 ?
C11 C10 C9 . . 121.92(19) ?
C11 C10 H10 . . 119.0 ?
C9 C10 H10 . . 119.0 ?
C10 C11 N3 . . 121.60(18) ?
C10 C11 H11 . . 119.2 ?
N3 C11 H11 . . 119.2 ?
N1 C7 C8 . . 179.0(2) ?
C20 C19 C18 . . 118.2(2) ?
C20 C19 H19 . . 120.9 ?
C18 C19 H19 . . 120.9 ?

loop_
_geom_bond_atom_site_label_1
_geom_bond_atom_site_label_2
_geom_bond_site_symmetry_2
_geom_bond_distance
_geom_bond_publ_flag
N4 C13 . 1.294(3) ?
N4 N3 . 1.380(2) ?
N2 C12 . 1.324(2) ?
N2 C14 . 1.347(2) ?
C8 C9 . 1.384(2) ?
C8 C12 . 1.435(2) ?
C8 C7 . 1.435(2) ?
C12 N3 . 1.386(2) ?
N3 C11 . 1.370(3) ?
N5 C14 . 1.318(2) ?
N5 C20 . 1.411(2) ?
N6 C3 . 1.375(3) ?
N6 H6A . 0.86 ?
N6 H6B . 0.86 ?
C3 C4 . 1.390(3) ?
C3 C2 . 1.400(3) ?
C4 C5 . 1.368(3) ?
C4 H4 . 0.93 ?
C5 C6 . 1.397(3) ?
C5 H5 . 0.93 ?
C6 C1 . 1.401(3) ?
C6 C9 . 1.466(3) ?
C9 C10 . 1.427(3) ?
C13 C15 . 1.444(3) ?
C13 C14 . 1.474(3) ?
C15 C16 . 1.385(3) ?
C15 C20 . 1.411(3) ?
C16 C17 . 1.378(3) ?
C16 H16 . 0.93 ?
C17 C18 . 1.392(4) ?
C17 H17 . 0.93 ?
C18 C19 . 1.378(3) ?
C18 H18 . 0.93 ?
C20 C19 . 1.385(3) ?
C2 C1 . 1.370(3) ?
C2 H2 . 0.93 ?
C1 H1 . 0.93 ?
C10 C11 . 1.337(3) ?
C10 H10 . 0.93 ?
C11 H11 . 0.93 ?
C7 N1 . 1.142(2) ?
C19 H19 . 0.93 ?

loop_
_geom_torsion_atom_site_label_1
_geom_torsion_atom_site_label_2
_geom_torsion_atom_site_label_3
_geom_torsion_atom_site_label_4
_geom_torsion_site_symmetry_1
_geom_torsion_site_symmetry_2
_geom_torsion_site_symmetry_3
_geom_torsion_site_symmetry_4
_geom_torsion
_geom_torsion_publ_flag
C14 N2 C12 N3 . . . . -0.4(2) ?
C14 N2 C12 C8 . . . . 178.38(15) ?
C9 C8 C12 N2 . . . . -177.13(16) ?
C7 C8 C12 N2 . . . . -0.3(2) ?
C9 C8 C12 N3 . . . . 1.7(2) ?
C7 C8 C12 N3 . . . . 178.54(15) ?
C13 N4 N3 C11 . . . . -178.32(17) ?
C13 N4 N3 C12 . . . . 1.4(2) ?
N2 C12 N3 C11 . . . . 178.61(18) ?
C8 C12 N3 C11 . . . . -0.2(2) ?
N2 C12 N3 N4 . . . . -1.0(3) ?
C8 C12 N3 N4 . . . . -179.86(15) ?
N6 C3 C4 C5 . . . . -178.3(2) ?
C2 C3 C4 C5 . . . . 1.6(3) ?
C3 C4 C5 C6 . . . . 1.8(3) ?
C4 C5 C6 C1 . . . . -3.6(3) ?
C4 C5 C6 C9 . . . . 174.73(19) ?
C12 C8 C9 C10 . . . . -1.7(3) ?
C7 C8 C9 C10 . . . . -178.31(17) ?
C12 C8 C9 C6 . . . . 175.63(16) ?
C7 C8 C9 C6 . . . . -0.9(3) ?
C5 C6 C9 C8 . . . . -144.19(19) ?
C1 C6 C9 C8 . . . . 34.0(3) ?
C5 C6 C9 C10 . . . . 33.1(3) ?
C1 C6 C9 C10 . . . . -148.7(2) ?
N3 N4 C13 C15 . . . . 178.84(17) ?
N3 N4 C13 C14 . . . . -0.4(3) ?
N4 C13 C15 C16 . . . . 0.5(4) ?
C14 C13 C15 C16 . . . . 179.9(2) ?
N4 C13 C15 C20 . . . . -178.48(19) ?
C14 C13 C15 C20 . . . . 0.84(18) ?
C20 C15 C16 C17 . . . . 1.7(3) ?
C13 C15 C16 C17 . . . . -177.2(2) ?
C15 C16 C17 C18 . . . . -0.7(3) ?
C16 C17 C18 C19 . . . . -0.5(4) ?
C14 N5 C20 C19 . . . . -177.65(19) ?
C14 N5 C20 C15 . . . . 1.6(2) ?
C16 C15 C20 C19 . . . . -1.4(3) ?
C13 C15 C20 C19 . . . . 177.76(17) ?
C16 C15 C20 N5 . . . . 179.28(17) ?
C13 C15 C20 N5 . . . . -1.5(2) ?
C20 N5 C14 N2 . . . . 179.53(17) ?
C20 N5 C14 C13 . . . . -1.0(2) ?
C12 N2 C14 N5 . . . . -179.21(17) ?
C12 N2 C14 C13 . . . . 1.3(2) ?
N4 C13 C14 N5 . . . . 179.46(17) ?
C15 C13 C14 N5 . . . . 0.1(2) ?
N4 C13 C14 N2 . . . . -1.0(3) ?
C15 C13 C14 N2 . . . . 179.62(15) ?
N6 C3 C2 C1 . . . . 176.8(2) ?
C4 C3 C2 C1 . . . . -3.1(3) ?
C3 C2 C1 C6 . . . . 1.2(3) ?
C5 C6 C1 C2 . . . . 2.1(3) ?
C9 C6 C1 C2 . . . . -176.14(18) ?
C8 C9 C10 C11 . . . . 0.2(3) ?
C6 C9 C10 C11 . . . . -177.27(19) ?
C9 C10 C11 N3 . . . . 1.2(3) ?
N4 N3 C11 C10 . . . . 178.45(19) ?
C12 N3 C11 C10 . . . . -1.2(3) ?
C9 C8 C7 N1 . . . . -58.(13) ?
C12 C8 C7 N1 . . . . 126.(13) ?
N5 C20 C19 C18 . . . . 179.33(19) ?
C15 C20 C19 C18 . . . . 0.1(3) ?
C17 C18 C19 C20 . . . . 0.8(3) ?
